data_4083509
loop_
_publ_author_name
'Zhao, Shu-Bin'
'Wu, Gang'
'Wang, Suning'

_publ_section_title
;
 Steric Impact of Neutral N,N-Chelates on the Structure and Stability of
 Five-Coordinate Platinum(IV) Complexes:fac-PtIVMe3Complexes of BAB and
 BAM
;
_journal_issue 6
_journal_name_full Organometallics
_journal_page_first 1030
_journal_paper_doi 10.1021/om701264z
_journal_volume 27
_journal_year 2008
_chemical_formula_sum 'C24 H23 F3 N4 O3 Pt S'
_chemical_formula_weight 699.61
_chemical_name_systematic
; 
 ? 
;
_space_group_IT_number 14
_symmetry_cell_setting monoclinic
_symmetry_space_group_name_Hall '-P 2ybc'
_symmetry_space_group_name_H-M 'P 1 21/c 1'
_atom_sites_solution_hydrogens geom
_atom_sites_solution_primary direct
_atom_sites_solution_secondary difmap
_audit_creation_method SHELXL-97
_cell_angle_alpha 90.00
_cell_angle_beta 99.8930(10)
_cell_angle_gamma 90.00
_cell_formula_units_Z 4
_cell_length_a 10.7240(3)
_cell_length_b 24.2086(8)
_cell_length_c 9.2365(3)
_cell_measurement_temperature 296(2)
_cell_volume 2362.26(13)
_computing_structure_refinement 'SHELXL-97 (Sheldrick, 1997)'
_computing_structure_solution 'SHELXS-97 (Sheldrick, 1990)'
_diffrn_ambient_temperature 296(2)
_diffrn_measured_fraction_theta_full 0.999
_diffrn_measured_fraction_theta_max 0.999
_diffrn_radiation_monochromator graphite
_diffrn_radiation_source 'fine-focus sealed tube'
_diffrn_radiation_type MoK\a
_diffrn_radiation_wavelength 0.71073
_diffrn_reflns_av_R_equivalents 0.0199
_diffrn_reflns_av_sigmaI/netI 0.0196
_diffrn_reflns_limit_h_max 13
_diffrn_reflns_limit_h_min -13
_diffrn_reflns_limit_k_max 25
_diffrn_reflns_limit_k_min -31
_diffrn_reflns_limit_l_max 11
_diffrn_reflns_limit_l_min -11
_diffrn_reflns_number 18925
_diffrn_reflns_theta_full 27.12
_diffrn_reflns_theta_max 27.12
_diffrn_reflns_theta_min 1.68
_exptl_absorpt_coefficient_mu 6.088
_exptl_absorpt_correction_T_max 0.3669
_exptl_absorpt_correction_T_min 0.3216
_exptl_absorpt_correction_type multi-scan
_exptl_crystal_density_diffrn 1.967
_exptl_crystal_density_method 'not measured'
_exptl_crystal_F_000 1360
_exptl_crystal_size_max 0.24
_exptl_crystal_size_mid 0.21
_exptl_crystal_size_min 0.21
_refine_diff_density_max 0.615
_refine_diff_density_min -0.664
_refine_diff_density_rms 0.079
_refine_ls_extinction_method none
_refine_ls_goodness_of_fit_ref 1.106
_refine_ls_hydrogen_treatment constr
_refine_ls_matrix_type full
_refine_ls_number_parameters 328
_refine_ls_number_reflns 5212
_refine_ls_number_restraints 0
_refine_ls_restrained_S_all 1.106
_refine_ls_R_factor_all 0.0219
_refine_ls_R_factor_gt 0.0184
_refine_ls_shift/su_max 0.006
_refine_ls_shift/su_mean 0.000
_refine_ls_structure_factor_coef Fsqd
_refine_ls_weighting_details 'calc w=1/[\s^2^(Fo^2^)+(0.0110P)^2^+2.5991P] where P=(Fo^2^+2Fc^2^)/3'
_refine_ls_weighting_scheme calc
_refine_ls_wR_factor_gt 0.0374
_refine_ls_wR_factor_ref 0.0383
_reflns_number_gt 4791
_reflns_number_total 5212
_reflns_threshold_expression >2sigma(I)
_cod_data_source_file compound2.cif
_cod_data_source_block zs173
_cod_depositor_comments
;
The following automatic conversions were performed:

'_symmetry_cell_setting' value 'Monoclinic' changed to 'monoclinic'
according to
/usr/data/users/saulius/automatic-downloads/retrospective/ACS/lib/dictionaries/cif_core.dic
dictionary named 'cif_core.dic' version 2.4.2 from
2011-04-26.

'_exptl_absorpt_correction_type' value 'Multi-scan'
changed to 'multi-scan' according to
/usr/data/users/saulius/automatic-downloads/retrospective/ACS/lib/dictionaries/cif_core.dic
dictionary named 'cif_core.dic' version 2.4.2 from 2011-04-26.

Automatic conversion script
Id: cif_fix_values 2281 2013-09-26 08:29:07Z andrius 
;
_cod_original_sg_symbol_H-M P2(1)/c
_cod_database_code 4083509

loop_
_symmetry_equiv_pos_as_xyz
'x, y, z'
'-x, y+1/2, -z+1/2'
'-x, -y, -z'
'x, -y-1/2, z-1/2'

loop_
_atom_site_label
_atom_site_type_symbol
_atom_site_fract_x
_atom_site_fract_y
_atom_site_fract_z
_atom_site_U_iso_or_equiv
_atom_site_adp_type
_atom_site_occupancy
_atom_site_symmetry_multiplicity
_atom_site_calc_flag
_atom_site_refinement_flags
Pt1 Pt -0.212418(9) 0.602573(4) -0.211145(9) 0.01865(3) Uani 1 1 d .
S1 S -0.37098(7) 0.34975(3) -0.04821(8) 0.03140(16) Uani 1 1 d .
F1 F -0.3059(2) 0.40138(9) -0.2714(2) 0.0628(6) Uani 1 1 d .
F2 F -0.3093(2) 0.31285(10) -0.2902(2) 0.0672(7) Uani 1 1 d .
F3 F -0.15736(19) 0.35172(13) -0.1481(3) 0.0821(8) Uani 1 1 d .
O1 O -0.3307(2) 0.29831(9) 0.0199(2) 0.0445(6) Uani 1 1 d .
O2 O -0.4985(2) 0.35068(13) -0.1251(3) 0.0656(8) Uani 1 1 d .
O3 O -0.3284(4) 0.39664(11) 0.0395(3) 0.0862(11) Uani 1 1 d .
N1 N -0.08207(19) 0.65661(8) -0.3117(2) 0.0190(4) Uani 1 1 d .
N2 N -0.22756(19) 0.66545(8) -0.5394(2) 0.0197(4) Uani 1 1 d .
N3 N -0.32952(19) 0.55863(8) -0.5497(2) 0.0196(4) Uani 1 1 d .
N4 N -0.17108(19) 0.53199(8) -0.3446(2) 0.0210(4) Uani 1 1 d .
C1 C -0.3356(3) 0.55508(13) -0.1194(3) 0.0336(7) Uani 1 1 d .
H1A H -0.3330 0.5178 -0.1540 0.050 Uiso 1 1 calc R
H1B H -0.4198 0.5694 -0.1468 0.050 Uiso 1 1 calc R
H1C H -0.3120 0.5557 -0.0144 0.050 Uiso 1 1 calc R
C2 C -0.0799(3) 0.58023(13) -0.0369(3) 0.0366(7) Uani 1 1 d .
H2B H -0.1014 0.5448 -0.0012 0.055 Uiso 1 1 calc R
H2C H -0.0770 0.6072 0.0398 0.055 Uiso 1 1 calc R
H2D H 0.0014 0.5781 -0.0668 0.055 Uiso 1 1 calc R
C3 C -0.2578(3) 0.66669(12) -0.0880(3) 0.0315(6) Uani 1 1 d .
H3B H -0.2754 0.6530 0.0039 0.047 Uiso 1 1 calc R
H3C H -0.3312 0.6852 -0.1398 0.047 Uiso 1 1 calc R
H3D H -0.1882 0.6921 -0.0700 0.047 Uiso 1 1 calc R
C4 C 0.0358(2) 0.67060(10) -0.2462(3) 0.0231(5) Uani 1 1 d .
H4A H 0.0601 0.6624 -0.1470 0.028 Uiso 1 1 calc R
C5 C 0.1228(2) 0.69644(11) -0.3181(3) 0.0257(6) Uani 1 1 d .
H5A H 0.2019 0.7060 -0.2659 0.031 Uiso 1 1 calc R
C6 C 0.0937(2) 0.70829(11) -0.4670(3) 0.0254(6) Uani 1 1 d .
H6A H 0.1529 0.7242 -0.5168 0.030 Uiso 1 1 calc R
C7 C -0.0278(2) 0.69536(10) -0.5389(3) 0.0209(5) Uani 1 1 d .
C8 C -0.0993(3) 0.70110(11) -0.6837(3) 0.0247(6) Uani 1 1 d .
H8A H -0.0693 0.7144 -0.7657 0.030 Uiso 1 1 calc R
C9 C -0.2188(3) 0.68364(10) -0.6800(3) 0.0237(6) Uani 1 1 d .
H9A H -0.2850 0.6838 -0.7596 0.028 Uiso 1 1 calc R
C10 C -0.1110(2) 0.67180(9) -0.4530(3) 0.0180(5) Uani 1 1 d .
C11 C -0.3420(2) 0.65566(10) -0.4830(3) 0.0189(5) Uani 1 1 d .
C12 C -0.4079(3) 0.69932(11) -0.4360(3) 0.0264(6) Uani 1 1 d .
H12A H -0.3780 0.7352 -0.4404 0.032 Uiso 1 1 calc R
C13 C -0.5185(3) 0.68933(12) -0.3827(3) 0.0298(6) Uani 1 1 d .
H13A H -0.5621 0.7185 -0.3488 0.036 Uiso 1 1 calc R
C14 C -0.5644(3) 0.63626(12) -0.3794(3) 0.0312(6) Uani 1 1 d .
H14A H -0.6378 0.6297 -0.3412 0.037 Uiso 1 1 calc R
C15 C -0.5023(3) 0.59274(11) -0.4325(3) 0.0278(6) Uani 1 1 d .
H15A H -0.5356 0.5572 -0.4343 0.033 Uiso 1 1 calc R
C16 C -0.3891(2) 0.60245(10) -0.4834(3) 0.0202(5) Uani 1 1 d .
C17 C -0.3661(3) 0.53954(11) -0.6930(3) 0.0257(6) Uani 1 1 d .
H17A H -0.4286 0.5554 -0.7629 0.031 Uiso 1 1 calc R
C18 C -0.2970(3) 0.49429(11) -0.7157(3) 0.0264(6) Uani 1 1 d .
H18A H -0.3034 0.4741 -0.8023 0.032 Uiso 1 1 calc R
C19 C -0.2124(2) 0.48362(10) -0.5812(3) 0.0224(5) Uani 1 1 d .
C20 C -0.1211(3) 0.44421(11) -0.5295(3) 0.0282(6) Uani 1 1 d .
H20A H -0.1032 0.4153 -0.5891 0.034 Uiso 1 1 calc R
C21 C -0.0582(3) 0.44939(11) -0.3874(3) 0.0306(6) Uani 1 1 d .
H21A H 0.0025 0.4233 -0.3495 0.037 Uiso 1 1 calc R
C22 C -0.0840(3) 0.49283(11) -0.3002(3) 0.0271(6) Uani 1 1 d .
H22A H -0.0384 0.4951 -0.2052 0.033 Uiso 1 1 calc R
C23 C -0.2343(2) 0.52533(10) -0.4816(3) 0.0188(5) Uani 1 1 d .
C24 C -0.2815(3) 0.35422(15) -0.1967(3) 0.0386(7) Uani 1 1 d .

loop_
_atom_site_aniso_label
_atom_site_aniso_U_11
_atom_site_aniso_U_22
_atom_site_aniso_U_33
_atom_site_aniso_U_23
_atom_site_aniso_U_13
_atom_site_aniso_U_12
Pt1 0.02172(5) 0.02041(5) 0.01388(5) 0.00133(4) 0.00318(3) 0.00105(4)
S1 0.0391(4) 0.0284(4) 0.0285(3) -0.0009(3) 0.0111(3) 0.0041(3)
F1 0.0677(15) 0.0721(16) 0.0488(12) 0.0233(11) 0.0105(11) -0.0172(12)
F2 0.0838(16) 0.0803(16) 0.0383(11) -0.0233(11) 0.0125(11) 0.0141(13)
F3 0.0248(11) 0.149(3) 0.0715(15) 0.0187(16) 0.0056(10) -0.0063(13)
O1 0.0537(14) 0.0388(13) 0.0370(12) 0.0097(10) -0.0035(10) 0.0019(11)
O2 0.0282(12) 0.097(2) 0.0742(18) 0.0390(16) 0.0173(12) 0.0179(13)
O3 0.170(4) 0.0414(16) 0.0542(17) -0.0259(13) 0.039(2) -0.0115(18)
N1 0.0201(10) 0.0200(10) 0.0172(10) -0.0001(8) 0.0039(8) -0.0004(8)
N2 0.0199(10) 0.0218(11) 0.0176(10) 0.0002(8) 0.0042(8) -0.0052(8)
N3 0.0225(11) 0.0175(10) 0.0189(10) -0.0014(8) 0.0041(8) 0.0014(8)
N4 0.0199(10) 0.0192(10) 0.0244(11) 0.0009(8) 0.0055(8) 0.0005(8)
C1 0.0382(17) 0.0349(16) 0.0301(14) 0.0070(12) 0.0125(13) -0.0056(13)
C2 0.0393(17) 0.0437(17) 0.0218(13) 0.0039(12) -0.0087(12) 0.0054(14)
C3 0.0423(17) 0.0335(16) 0.0206(13) -0.0054(11) 0.0109(12) 0.0025(13)
C4 0.0242(13) 0.0217(13) 0.0225(12) -0.0040(10) 0.0013(10) 0.0034(10)
C5 0.0183(12) 0.0227(13) 0.0356(14) -0.0073(11) 0.0034(11) -0.0009(10)
C6 0.0225(13) 0.0205(13) 0.0352(14) -0.0033(11) 0.0107(11) -0.0027(10)
C7 0.0252(13) 0.0159(12) 0.0234(12) -0.0026(10) 0.0089(10) -0.0016(10)
C8 0.0320(14) 0.0225(13) 0.0217(12) 0.0032(10) 0.0106(11) -0.0037(11)
C9 0.0321(14) 0.0220(13) 0.0167(12) 0.0016(9) 0.0032(10) -0.0016(11)
C10 0.0196(12) 0.0135(11) 0.0215(12) -0.0031(9) 0.0051(9) 0.0001(9)
C11 0.0175(12) 0.0233(12) 0.0156(11) 0.0009(9) 0.0020(9) 0.0012(10)
C12 0.0298(14) 0.0187(13) 0.0315(14) -0.0036(10) 0.0072(11) -0.0011(11)
C13 0.0282(14) 0.0278(14) 0.0343(15) -0.0008(12) 0.0077(12) 0.0104(12)
C14 0.0210(13) 0.0366(16) 0.0382(16) 0.0014(13) 0.0111(12) 0.0045(12)
C15 0.0241(14) 0.0227(14) 0.0385(15) -0.0005(11) 0.0103(12) -0.0024(11)
C16 0.0193(12) 0.0211(12) 0.0202(12) 0.0012(10) 0.0033(9) 0.0027(10)
C17 0.0293(14) 0.0262(14) 0.0211(12) -0.0011(10) 0.0031(11) -0.0035(11)
C18 0.0351(15) 0.0229(13) 0.0236(13) -0.0056(10) 0.0114(11) -0.0059(11)
C19 0.0238(13) 0.0176(12) 0.0286(13) -0.0031(10) 0.0127(11) -0.0046(10)
C20 0.0300(14) 0.0153(12) 0.0444(16) -0.0035(11) 0.0210(12) -0.0016(11)
C21 0.0272(14) 0.0205(13) 0.0461(17) 0.0063(12) 0.0122(13) 0.0062(11)
C22 0.0237(13) 0.0248(14) 0.0322(14) 0.0048(11) 0.0031(11) 0.0036(11)
C23 0.0188(12) 0.0149(12) 0.0240(12) 0.0007(9) 0.0073(10) -0.0010(9)
C24 0.0284(16) 0.057(2) 0.0289(15) 0.0026(14) 0.0003(12) -0.0035(14)

loop_
_atom_type_symbol
_atom_type_description
_atom_type_scat_dispersion_real
_atom_type_scat_dispersion_imag
_atom_type_scat_source
C C 0.0033 0.0016 'International Tables Vol C Tables 4.2.6.8 and 6.1.1.4'
H H 0.0000 0.0000 'International Tables Vol C Tables 4.2.6.8 and 6.1.1.4'
N N 0.0061 0.0033 'International Tables Vol C Tables 4.2.6.8 and 6.1.1.4'
O O 0.0106 0.0060 'International Tables Vol C Tables 4.2.6.8 and 6.1.1.4'
F F 0.0171 0.0103 'International Tables Vol C Tables 4.2.6.8 and 6.1.1.4'
S S 0.1246 0.1234 'International Tables Vol C Tables 4.2.6.8 and 6.1.1.4'
Pt Pt -1.7033 8.3905 'International Tables Vol C Tables 4.2.6.8 and 6.1.1.4'

loop_
_geom_angle_atom_site_label_1
_geom_angle_atom_site_label_2
_geom_angle_atom_site_label_3
_geom_angle
C2 Pt1 C3 87.83(12)
C2 Pt1 C1 86.31(13)
C3 Pt1 C1 87.92(12)
C2 Pt1 N4 93.23(11)
C3 Pt1 N4 177.71(10)
C1 Pt1 N4 90.12(10)
C2 Pt1 N1 94.76(11)
C3 Pt1 N1 90.71(10)
C1 Pt1 N1 178.23(10)
N4 Pt1 N1 91.22(8)
O3 S1 O2 117.2(2)
O3 S1 O1 113.65(17)
O2 S1 O1 115.11(16)
O3 S1 C24 102.94(18)
O2 S1 C24 102.07(15)
O1 S1 C24 103.11(15)
C10 N1 C4 114.2(2)
C10 N1 Pt1 120.66(16)
C4 N1 Pt1 124.57(17)
C10 N2 C9 107.9(2)
C10 N2 C11 124.0(2)
C9 N2 C11 126.3(2)
C23 N3 C17 107.9(2)
C23 N3 C16 126.5(2)
C17 N3 C16 125.4(2)
C23 N4 C22 114.6(2)
C23 N4 Pt1 120.39(16)
C22 N4 Pt1 125.04(17)
N1 C4 C5 123.8(2)
C4 C5 C6 120.9(2)
C5 C6 C7 117.4(2)
C6 C7 C10 116.8(2)
C6 C7 C8 137.1(3)
C10 C7 C8 106.1(2)
C9 C8 C7 107.7(2)
C8 C9 N2 109.8(2)
N1 C10 N2 124.8(2)
N1 C10 C7 126.6(2)
N2 C10 C7 108.6(2)
C12 C11 C16 120.4(2)
C12 C11 N2 120.2(2)
C16 C11 N2 119.2(2)
C11 C12 C13 119.7(3)
C14 C13 C12 120.2(3)
C13 C14 C15 120.5(3)
C14 C15 C16 119.5(3)
C11 C16 C15 119.7(2)
C11 C16 N3 120.1(2)
C15 C16 N3 119.9(2)
C18 C17 N3 110.0(2)
C17 C18 C19 107.0(2)
C20 C19 C23 116.9(2)
C20 C19 C18 136.5(2)
C23 C19 C18 106.6(2)
C21 C20 C19 117.8(2)
C20 C21 C22 120.7(3)
N4 C22 C21 123.9(2)
N4 C23 N3 125.5(2)
N4 C23 C19 126.0(2)
N3 C23 C19 108.4(2)
F2 C24 F3 106.6(3)
F2 C24 F1 107.9(2)
F3 C24 F1 108.0(3)
F2 C24 S1 111.1(2)
F3 C24 S1 111.8(2)
F1 C24 S1 111.1(2)

loop_
_geom_bond_atom_site_label_1
_geom_bond_atom_site_label_2
_geom_bond_distance
Pt1 C2 2.029(3)
Pt1 C3 2.032(3)
Pt1 C1 2.042(3)
Pt1 N4 2.196(2)
Pt1 N1 2.230(2)
S1 O3 1.424(3)
S1 O2 1.429(3)
S1 O1 1.428(2)
S1 C24 1.807(3)
F1 C24 1.336(4)
F2 C24 1.323(4)
F3 C24 1.331(4)
N1 C10 1.340(3)
N1 C4 1.347(3)
N2 C10 1.372(3)
N2 C9 1.390(3)
N2 C11 1.433(3)
N3 C23 1.367(3)
N3 C17 1.394(3)
N3 C16 1.429(3)
N4 C23 1.338(3)
N4 C22 1.344(3)
C4 C5 1.384(4)
C5 C6 1.387(4)
C6 C7 1.393(4)
C7 C10 1.412(3)
C7 C8 1.429(3)
C8 C9 1.355(4)
C11 C12 1.382(4)
C11 C16 1.383(3)
C12 C13 1.382(4)
C13 C14 1.378(4)
C14 C15 1.381(4)
C15 C16 1.395(4)
C17 C18 1.359(4)
C18 C19 1.430(4)
C19 C20 1.392(4)
C19 C23 1.413(3)
C20 C21 1.375(4)
C21 C22 1.381(4)
